data_4120725
loop_
_publ_author_name
'Gyeongshin Choi'
'Hayato Tsurugi'
'Kazushi Mashima'

_publ_section_title
;
 Hemilabile N-Xylyl-N'-methylperimidine Carbene Iridium Complexes as
 Catalysts for C-H Activation and Dehydrogenative Silylation: Dual Role of
 N-Xylyl Moiety for ortho-C-H Bond Activation and Reductive Bond Cleavage
;
_journal_name_full 'Journal of the American Chemical Society'
_journal_page_first 13149
_journal_page_last 13161
_journal_paper_doi 10.1021/ja406519u
_journal_volume 135
_journal_year 2013
_chemical_formula_moiety 'C31 H35 Ir N2 O3'
_chemical_formula_sum 'C31 H35 Ir N2 O3'
_chemical_formula_weight 675.81
_chemical_name_common 1h
_chemical_name_systematic
; 
 ? 
;
_space_group_IT_number 2
_symmetry_cell_setting triclinic
_symmetry_Int_Tables_number 2
_symmetry_space_group_name_Hall '-P 1'
_symmetry_space_group_name_H-M 'P -1'
_atom_sites_solution_hydrogens geom
_atom_sites_solution_primary direct
_atom_sites_solution_secondary difmap
_audit_creation_method SHELXL-97
_cell_angle_alpha 69.912(12)
_cell_angle_beta 71.057(12)
_cell_angle_gamma 82.847(16)
_cell_formula_units_Z 4
_cell_length_a 12.440(5)
_cell_length_b 13.311(5)
_cell_length_c 18.205(6)
_cell_measurement_reflns_used 6382
_cell_measurement_temperature 113(2)
_cell_measurement_theta_max 27.49
_cell_measurement_theta_min 3.09
_cell_volume 2677.5(17)
_computing_cell_refinement CrystalClear
_computing_data_collection 'CrystalClear (Rigaku Inc., 2007)'
_computing_data_reduction CrystalClear
_computing_molecular_graphics 'CrystalStructure 4.0'
_computing_publication_material 'CrystalStructure 4.0 (Rigaku, 2010)'
_computing_structure_refinement 'SHELXL-97 (Sheldrick, 1997)'
_computing_structure_solution 'SHELXS-97 (Sheldrick, 1990)'
_diffrn_ambient_temperature 113(2)
_diffrn_detector_area_resol_mean 7.314
_diffrn_measured_fraction_theta_full 0.964
_diffrn_measured_fraction_theta_max 0.964
_diffrn_measurement_device_type 'Rigaku Mercury70'
_diffrn_measurement_method \w
_diffrn_radiation_monochromator graphite
_diffrn_radiation_source 'fine-focus sealed tube'
_diffrn_radiation_type MoK\a
_diffrn_radiation_wavelength 0.71075
_diffrn_reflns_av_R_equivalents 0.0445
_diffrn_reflns_av_sigmaI/netI 0.0647
_diffrn_reflns_limit_h_max 16
_diffrn_reflns_limit_h_min -15
_diffrn_reflns_limit_k_max 17
_diffrn_reflns_limit_k_min -17
_diffrn_reflns_limit_l_max 23
_diffrn_reflns_limit_l_min -23
_diffrn_reflns_number 25692
_diffrn_reflns_theta_full 27.56
_diffrn_reflns_theta_max 27.56
_diffrn_reflns_theta_min 3.09
_exptl_absorpt_coefficient_mu 5.022
_exptl_absorpt_correction_T_max 0.448
_exptl_absorpt_correction_T_min 0.312
_exptl_absorpt_correction_type multi-scan
_exptl_absorpt_process_details 'REQAB (Rigaku, 1998)'
_exptl_crystal_colour yellow
_exptl_crystal_density_diffrn 1.676
_exptl_crystal_description block
_exptl_crystal_F_000 1344
_exptl_crystal_size_max 0.39
_exptl_crystal_size_mid 0.20
_exptl_crystal_size_min 0.16
_refine_diff_density_max 4.208
_refine_diff_density_min -2.393
_refine_diff_density_rms 0.191
_refine_ls_extinction_method none
_refine_ls_goodness_of_fit_ref 1.175
_refine_ls_hydrogen_treatment mixed
_refine_ls_matrix_type full
_refine_ls_number_parameters 675
_refine_ls_number_reflns 11920
_refine_ls_number_restraints 0
_refine_ls_restrained_S_all 1.175
_refine_ls_R_factor_all 0.0656
_refine_ls_R_factor_gt 0.0570
_refine_ls_shift/su_max 0.001
_refine_ls_shift/su_mean 0.000
_refine_ls_structure_factor_coef Fsqd
_refine_ls_weighting_details 'calc w=1/[\s^2^(Fo^2^)+(0.0400P)^2^+12.2369P] where P=(Fo^2^+2Fc^2^)/3'
_refine_ls_weighting_scheme calc
_refine_ls_wR_factor_gt 0.1239
_refine_ls_wR_factor_ref 0.1319
_reflns_number_gt 10437
_reflns_number_total 12369
_reflns_threshold_expression >2sigma(I)
_cod_data_source_file ja406519u_si_001_05.cif
_cod_data_source_block 1h
_cod_database_code 4120725

loop_
_symmetry_equiv_pos_as_xyz
'x, y, z'
'-x, -y, -z'

loop_
_atom_site_label
_atom_site_type_symbol
_atom_site_fract_x
_atom_site_fract_y
_atom_site_fract_z
_atom_site_U_iso_or_equiv
_atom_site_adp_type
_atom_site_occupancy
_atom_site_symmetry_multiplicity
_atom_site_calc_flag
_atom_site_refinement_flags
Ir1 Ir 0.37895(2) 0.31301(2) 0.212083(16) 0.02448(8) Uani 1 1 d .
Ir2 Ir -0.25494(2) -0.25100(2) 0.311474(16) 0.02350(8) Uani 1 1 d .
O1 O 0.3035(4) 0.6249(4) 0.1313(3) 0.0287(11) Uani 1 1 d .
O2 O 0.2371(4) 0.2283(4) 0.2982(3) 0.0320(12) Uani 1 1 d .
O3 O 0.0977(5) 0.3016(5) 0.2426(3) 0.0407(13) Uani 1 1 d .
O4 O -0.1653(5) -0.5610(4) 0.3737(3) 0.0286(11) Uani 1 1 d .
O5 O -0.1568(4) -0.1727(4) 0.1930(3) 0.0308(11) Uani 1 1 d .
O6 O 0.0064(5) -0.2660(5) 0.1904(3) 0.0415(14) Uani 1 1 d .
N1 N 0.2540(5) 0.4789(5) 0.1071(3) 0.0251(12) Uani 1 1 d .
N2 N 0.3180(5) 0.3309(5) 0.0657(4) 0.0275(13) Uani 1 1 d .
N3 N -0.0727(5) -0.4099(4) 0.3558(3) 0.0239(12) Uani 1 1 d .
N4 N -0.0727(5) -0.2497(4) 0.3790(3) 0.0216(11) Uani 1 1 d .
C1 C 0.3084(6) 0.3834(6) 0.1194(4) 0.0270(15) Uani 1 1 d .
C2 C 0.2348(7) 0.5325(6) 0.1672(4) 0.0292(15) Uani 1 1 d .
H2A H 0.1536 0.5533 0.1847 0.035 Uiso 1 1 calc R
H2B H 0.2547 0.4839 0.2161 0.035 Uiso 1 1 calc R
C3 C 0.2001(7) 0.5246(6) 0.0449(4) 0.0301(16) Uani 1 1 d .
C4 C 0.1397(6) 0.6191(6) 0.0367(4) 0.0302(16) Uani 1 1 d .
H4 H 0.1363 0.6594 0.0716 0.036 Uiso 1 1 calc R
C5 C 0.0828(7) 0.6566(6) -0.0228(4) 0.0324(17) Uani 1 1 d .
H5 H 0.0395 0.7211 -0.0267 0.039 Uiso 1 1 calc R
C6 C 0.0885(6) 0.6021(6) -0.0753(4) 0.0303(16) Uani 1 1 d .
H6 H 0.0503 0.6294 -0.1158 0.036 Uiso 1 1 calc R
C7 C 0.1519(6) 0.5044(6) -0.0694(4) 0.0307(16) Uani 1 1 d .
C8 C 0.1569(7) 0.4408(7) -0.1190(5) 0.0370(18) Uani 1 1 d .
H8 H 0.1194 0.4646 -0.1600 0.044 Uiso 1 1 calc R
C9 C 0.2145(7) 0.3469(7) -0.1082(5) 0.040(2) Uani 1 1 d .
H9 H 0.2169 0.3061 -0.1425 0.048 Uiso 1 1 calc R
C10 C 0.2714(7) 0.3066(6) -0.0480(5) 0.0334(17) Uani 1 1 d .
H10 H 0.3119 0.2404 -0.0422 0.040 Uiso 1 1 calc R
C11 C 0.2665(6) 0.3659(6) 0.0020(4) 0.0294(15) Uani 1 1 d .
C12 C 0.2075(6) 0.4657(6) -0.0078(4) 0.0270(15) Uani 1 1 d .
C13 C 0.3690(7) 0.2232(6) 0.0828(4) 0.0290(16) Uani 1 1 d .
C14 C 0.4804(7) 0.2079(6) 0.0375(5) 0.0317(16) Uani 1 1 d .
H14 H 0.5227 0.2656 -0.0057 0.038 Uiso 1 1 calc R
C15 C 0.5279(7) 0.1048(6) 0.0577(5) 0.0349(18) Uani 1 1 d .
C16 C 0.4610(8) 0.0222(7) 0.1192(5) 0.043(2) Uani 1 1 d .
H16 H 0.4933 -0.0478 0.1327 0.052 Uiso 1 1 calc R
C17 C 0.3487(8) 0.0381(6) 0.1616(5) 0.042(2) Uani 1 1 d .
C18 C 0.3015(7) 0.1410(6) 0.1430(5) 0.0342(17) Uani 1 1 d .
H18 H 0.2250 0.1543 0.1709 0.041 Uiso 1 1 calc R
C19 C 0.4465(7) 0.2662(6) 0.3161(4) 0.0293(16) Uani 1 1 d .
H19 H 0.3878 0.2464 0.3712 0.035 Uiso 1 1 calc R
C20 C 0.4719(6) 0.1867(6) 0.2788(4) 0.0277(15) Uani 1 1 d .
H20 H 0.4271 0.1200 0.3123 0.033 Uiso 1 1 calc R
C21 C 0.5842(6) 0.1682(6) 0.2217(5) 0.0342(17) Uani 1 1 d .
H21A H 0.5745 0.1163 0.1964 0.041 Uiso 1 1 calc R
H21B H 0.6380 0.1362 0.2537 0.041 Uiso 1 1 calc R
C22 C 0.6361(6) 0.2721(6) 0.1527(5) 0.0341(17) Uani 1 1 d .
H22A H 0.6851 0.3048 0.1715 0.041 Uiso 1 1 calc R
H22B H 0.6845 0.2538 0.1038 0.041 Uiso 1 1 calc R
C23 C 0.5459(6) 0.3527(6) 0.1290(5) 0.0311(16) Uani 1 1 d .
H23 H 0.5504 0.3741 0.0698 0.037 Uiso 1 1 calc R
C24 C 0.5002(6) 0.4352(6) 0.1665(5) 0.0306(16) Uani 1 1 d .
H24 H 0.4794 0.5034 0.1282 0.037 Uiso 1 1 calc R
C25 C 0.5313(7) 0.4491(6) 0.2358(5) 0.0362(18) Uani 1 1 d .
H25A H 0.4751 0.4980 0.2593 0.043 Uiso 1 1 calc R
H25B H 0.6066 0.4832 0.2135 0.043 Uiso 1 1 calc R
C26 C 0.5355(7) 0.3437(7) 0.3044(5) 0.0364(18) Uani 1 1 d .
H26A H 0.6120 0.3104 0.2907 0.044 Uiso 1 1 calc R
H26B H 0.5223 0.3586 0.3563 0.044 Uiso 1 1 calc R
C27 C 0.1335(6) 0.2370(6) 0.2975(4) 0.0274(15) Uani 1 1 d .
C28 C 0.0545(7) 0.1603(7) 0.3713(5) 0.0413(19) Uani 1 1 d .
H28A H 0.0620 0.0897 0.3642 0.050 Uiso 1 1 calc R
H28B H -0.0240 0.1865 0.3770 0.050 Uiso 1 1 calc R
H28C H 0.0740 0.1546 0.4206 0.050 Uiso 1 1 calc R
C29 C 0.2882(8) 0.6796(7) 0.1889(5) 0.0390(19) Uani 1 1 d .
H29A H 0.2997 0.6293 0.2397 0.047 Uiso 1 1 calc R
H29B H 0.2110 0.7099 0.2007 0.047 Uiso 1 1 calc R
H29C H 0.3434 0.7373 0.1659 0.047 Uiso 1 1 calc R
C30 C 0.6500(8) 0.0863(8) 0.0130(6) 0.054(2) Uani 1 1 d .
H30A H 0.6526 0.0481 -0.0250 0.064 Uiso 1 1 calc R
H30B H 0.6890 0.0434 0.0528 0.064 Uiso 1 1 calc R
H30C H 0.6877 0.1552 -0.0179 0.064 Uiso 1 1 calc R
C31 C 0.2797(10) -0.0526(7) 0.2293(6) 0.058(3) Uani 1 1 d .
H31A H 0.2203 -0.0708 0.2117 0.070 Uiso 1 1 calc R
H31B H 0.2446 -0.0310 0.2783 0.070 Uiso 1 1 calc R
H31C H 0.3294 -0.1151 0.2421 0.070 Uiso 1 1 calc R
C32 C -0.1199(6) -0.3112(5) 0.3521(4) 0.0212(13) Uani 1 1 d .
C33 C -0.1086(6) -0.4678(5) 0.3144(4) 0.0267(15) Uani 1 1 d .
H33A H -0.1603 -0.4225 0.2845 0.032 Uiso 1 1 calc R
H33B H -0.0418 -0.4878 0.2742 0.032 Uiso 1 1 calc R
C34 C 0.0251(6) -0.4485(5) 0.3812(4) 0.0229(14) Uani 1 1 d .
C35 C 0.0728(6) -0.5474(6) 0.3828(4) 0.0273(15) Uani 1 1 d .
H35 H 0.0371 -0.5958 0.3703 0.033 Uiso 1 1 calc R
C36 C 0.1742(7) -0.5770(6) 0.4030(5) 0.0346(18) Uani 1 1 d .
H36 H 0.2077 -0.6448 0.4019 0.042 Uiso 1 1 calc R
C37 C 0.2263(6) -0.5120(6) 0.4241(4) 0.0297(16) Uani 1 1 d .
H37 H 0.2949 -0.5345 0.4377 0.036 Uiso 1 1 calc R
C38 C 0.1777(6) -0.4111(6) 0.4257(4) 0.0260(14) Uani 1 1 d .
C39 C 0.2262(7) -0.3397(6) 0.4467(4) 0.0329(17) Uani 1 1 d .
H39 H 0.2937 -0.3598 0.4622 0.039 Uiso 1 1 calc R
C40 C 0.1775(7) -0.2408(6) 0.4451(4) 0.0319(17) Uani 1 1 d .
H40 H 0.2122 -0.1935 0.4593 0.038 Uiso 1 1 calc R
C41 C 0.0781(6) -0.2084(6) 0.4230(4) 0.0303(16) Uani 1 1 d .
H41 H 0.0458 -0.1396 0.4220 0.036 Uiso 1 1 calc R
C42 C 0.0272(6) -0.2763(5) 0.4025(4) 0.0237(14) Uani 1 1 d .
C43 C 0.0764(6) -0.3792(5) 0.4037(4) 0.0233(14) Uani 1 1 d .
C44 C -0.1188(6) -0.1429(5) 0.3715(4) 0.0249(14) Uani 1 1 d .
C45 C -0.1928(6) -0.1208(6) 0.4409(4) 0.0265(15) Uani 1 1 d .
H45 H -0.2128 -0.1757 0.4926 0.032 Uiso 1 1 calc R
C46 C -0.2366(7) -0.0178(6) 0.4333(5) 0.0355(18) Uani 1 1 d .
C47 C -0.2012(7) 0.0613(6) 0.3573(5) 0.0336(18) Uani 1 1 d .
H47 H -0.2314 0.1317 0.3518 0.040 Uiso 1 1 calc R
C48 C -0.1230(7) 0.0409(6) 0.2888(5) 0.0360(18) Uani 1 1 d .
C49 C -0.0811(6) -0.0628(6) 0.2979(4) 0.0279(15) Uani 1 1 d .
H49 H -0.0260 -0.0785 0.2529 0.034 Uiso 1 1 calc R
C50 C -0.3837(6) -0.1329(6) 0.2846(5) 0.0318(17) Uani 1 1 d .
H50 H -0.3537 -0.0675 0.2371 0.038 Uiso 1 1 calc R
C51 C -0.3989(6) -0.2192(6) 0.2619(5) 0.0329(17) Uani 1 1 d .
H51 H -0.3766 -0.2043 0.2012 0.040 Uiso 1 1 calc R
C52 C -0.4906(7) -0.3012(7) 0.3106(6) 0.041(2) Uani 1 1 d .
H52A H -0.5159 -0.3239 0.2725 0.049 Uiso 1 1 calc R
H52B H -0.5568 -0.2685 0.3427 0.049 Uiso 1 1 calc R
C53 C -0.4487(6) -0.3996(6) 0.3693(5) 0.0345(17) Uani 1 1 d .
H53A H -0.5147 -0.4341 0.4161 0.041 Uiso 1 1 calc R
H53B H -0.4141 -0.4518 0.3401 0.041 Uiso 1 1 calc R
C54 C -0.3630(6) -0.3727(5) 0.4018(4) 0.0259(15) Uani 1 1 d .
H54 H -0.3213 -0.4368 0.4284 0.031 Uiso 1 1 calc R
C55 C -0.3691(6) -0.2858(6) 0.4320(4) 0.0305(16) Uani 1 1 d .
H55 H -0.3317 -0.3004 0.4758 0.037 Uiso 1 1 calc R
C56 C -0.4711(7) -0.2092(6) 0.4392(5) 0.0340(17) Uani 1 1 d .
H56A H -0.4821 -0.1855 0.4871 0.041 Uiso 1 1 calc R
H56B H -0.5402 -0.2474 0.4487 0.041 Uiso 1 1 calc R
C57 C -0.4555(7) -0.1096(6) 0.3610(5) 0.0331(17) Uani 1 1 d .
H57A H -0.5311 -0.0830 0.3549 0.040 Uiso 1 1 calc R
H57B H -0.4196 -0.0522 0.3676 0.040 Uiso 1 1 calc R
C58 C -0.0505(6) -0.1928(6) 0.1599(4) 0.0284(15) Uani 1 1 d .
C59 C -0.0011(8) -0.1183(7) 0.0796(8) 0.076(4) Uani 1 1 d .
H59A H 0.0698 -0.1488 0.0517 0.091 Uiso 1 1 calc R
H59B H 0.0151 -0.0512 0.0847 0.091 Uiso 1 1 calc R
H59C H -0.0544 -0.1041 0.0475 0.091 Uiso 1 1 calc R
C60 C -0.1917(8) -0.6273(7) 0.3357(5) 0.041(2) Uani 1 1 d .
H60A H -0.1216 -0.6474 0.2993 0.050 Uiso 1 1 calc R
H60B H -0.2427 -0.5885 0.3037 0.050 Uiso 1 1 calc R
H60C H -0.2292 -0.6919 0.3779 0.050 Uiso 1 1 calc R
C61 C -0.3195(8) 0.0064(7) 0.5062(6) 0.048(2) Uani 1 1 d .
H61A H -0.2973 -0.0336 0.5555 0.057 Uiso 1 1 calc R
H61B H -0.3958 -0.0147 0.5132 0.057 Uiso 1 1 calc R
H61C H -0.3194 0.0832 0.4975 0.057 Uiso 1 1 calc R
C62 C -0.0830(9) 0.1295(7) 0.2077(6) 0.051(2) Uani 1 1 d .
H62A H -0.0309 0.0996 0.1667 0.062 Uiso 1 1 calc R
H62B H -0.0435 0.1834 0.2145 0.062 Uiso 1 1 calc R
H62C H -0.1486 0.1628 0.1894 0.062 Uiso 1 1 calc R

loop_
_atom_site_aniso_label
_atom_site_aniso_U_11
_atom_site_aniso_U_22
_atom_site_aniso_U_33
_atom_site_aniso_U_23
_atom_site_aniso_U_13
_atom_site_aniso_U_12
Ir1 0.02312(16) 0.02425(15) 0.02665(14) -0.00885(11) -0.00791(11) 0.00046(11)
Ir2 0.02405(16) 0.02177(14) 0.02696(14) -0.00949(11) -0.01106(12) 0.00540(11)
O1 0.035(3) 0.025(2) 0.028(2) -0.012(2) -0.008(2) 0.000(2)
O2 0.031(3) 0.038(3) 0.030(3) -0.013(2) -0.008(2) -0.007(2)
O3 0.030(3) 0.051(4) 0.039(3) -0.011(3) -0.013(3) 0.003(3)
O4 0.040(3) 0.018(2) 0.030(3) -0.008(2) -0.013(2) -0.001(2)
O5 0.033(3) 0.030(3) 0.027(2) -0.008(2) -0.007(2) 0.002(2)
O6 0.035(3) 0.045(3) 0.029(3) -0.004(2) -0.004(2) 0.013(3)
N1 0.023(3) 0.026(3) 0.026(3) -0.012(2) -0.006(2) 0.008(2)
N2 0.026(3) 0.030(3) 0.027(3) -0.012(2) -0.006(3) 0.000(3)
N3 0.023(3) 0.024(3) 0.027(3) -0.012(2) -0.010(2) 0.009(2)
N4 0.021(3) 0.019(3) 0.027(3) -0.006(2) -0.011(2) 0.003(2)
C1 0.024(4) 0.030(4) 0.025(3) -0.008(3) -0.004(3) -0.005(3)
C2 0.031(4) 0.025(4) 0.028(3) -0.006(3) -0.008(3) 0.005(3)
C3 0.032(4) 0.032(4) 0.023(3) -0.007(3) -0.005(3) 0.002(3)
C4 0.035(4) 0.028(4) 0.025(3) -0.006(3) -0.008(3) -0.001(3)
C5 0.030(4) 0.030(4) 0.027(3) 0.001(3) -0.005(3) -0.003(3)
C6 0.030(4) 0.034(4) 0.022(3) 0.000(3) -0.009(3) -0.003(3)
C7 0.030(4) 0.040(4) 0.022(3) -0.007(3) -0.008(3) -0.009(3)
C8 0.036(5) 0.053(5) 0.024(4) -0.012(3) -0.009(3) -0.008(4)
C9 0.042(5) 0.051(5) 0.035(4) -0.021(4) -0.009(4) -0.013(4)
C10 0.033(4) 0.036(4) 0.037(4) -0.021(3) -0.010(3) 0.003(3)
C11 0.029(4) 0.033(4) 0.029(4) -0.013(3) -0.010(3) 0.001(3)
C12 0.020(4) 0.033(4) 0.027(3) -0.010(3) -0.004(3) -0.006(3)
C13 0.038(4) 0.027(4) 0.029(3) -0.014(3) -0.015(3) 0.007(3)
C14 0.031(4) 0.036(4) 0.030(4) -0.015(3) -0.008(3) 0.001(3)
C15 0.036(4) 0.034(4) 0.040(4) -0.019(3) -0.016(4) 0.017(3)
C16 0.058(6) 0.028(4) 0.049(5) -0.017(4) -0.023(4) 0.011(4)
C17 0.052(6) 0.028(4) 0.042(5) -0.009(4) -0.014(4) -0.002(4)
C18 0.039(5) 0.034(4) 0.033(4) -0.014(3) -0.011(3) -0.004(3)
C19 0.034(4) 0.031(4) 0.030(4) -0.005(3) -0.023(3) 0.001(3)
C20 0.025(4) 0.023(3) 0.035(4) -0.004(3) -0.015(3) 0.004(3)
C21 0.022(4) 0.033(4) 0.048(5) -0.015(4) -0.011(3) 0.005(3)
C22 0.017(4) 0.034(4) 0.045(4) -0.013(3) -0.001(3) -0.001(3)
C23 0.021(4) 0.035(4) 0.034(4) -0.008(3) -0.006(3) -0.004(3)
C24 0.023(4) 0.026(4) 0.039(4) -0.005(3) -0.006(3) -0.013(3)
C25 0.036(4) 0.030(4) 0.052(5) -0.016(4) -0.022(4) -0.002(3)
C26 0.029(4) 0.043(5) 0.045(4) -0.018(4) -0.016(4) 0.000(3)
C27 0.029(4) 0.030(4) 0.029(3) -0.017(3) -0.008(3) -0.001(3)
C28 0.030(4) 0.046(5) 0.040(4) -0.006(4) -0.008(4) -0.005(4)
C29 0.052(5) 0.035(4) 0.039(4) -0.023(4) -0.016(4) 0.001(4)
C30 0.049(6) 0.062(6) 0.054(6) -0.028(5) -0.019(5) 0.020(5)
C31 0.079(8) 0.035(5) 0.052(6) -0.019(4) -0.006(5) 0.000(5)
C32 0.023(3) 0.017(3) 0.020(3) -0.005(2) -0.003(3) 0.003(3)
C33 0.032(4) 0.022(3) 0.026(3) -0.008(3) -0.009(3) 0.002(3)
C34 0.022(3) 0.027(3) 0.019(3) -0.009(3) -0.005(3) 0.004(3)
C35 0.033(4) 0.027(4) 0.026(3) -0.013(3) -0.013(3) 0.012(3)
C36 0.037(5) 0.032(4) 0.035(4) -0.013(3) -0.016(3) 0.021(3)
C37 0.023(4) 0.034(4) 0.030(4) -0.007(3) -0.012(3) 0.009(3)
C38 0.023(4) 0.030(4) 0.023(3) -0.009(3) -0.005(3) 0.002(3)
C39 0.028(4) 0.043(4) 0.027(4) -0.007(3) -0.013(3) 0.002(3)
C40 0.035(4) 0.037(4) 0.029(4) -0.011(3) -0.014(3) -0.006(3)
C41 0.026(4) 0.035(4) 0.031(4) -0.012(3) -0.009(3) 0.000(3)
C42 0.026(4) 0.023(3) 0.020(3) -0.005(3) -0.007(3) 0.001(3)
C43 0.023(4) 0.027(3) 0.017(3) -0.003(3) -0.006(3) 0.000(3)
C44 0.023(4) 0.022(3) 0.033(4) -0.008(3) -0.014(3) 0.002(3)
C45 0.028(4) 0.026(4) 0.027(3) -0.013(3) -0.006(3) 0.003(3)
C46 0.036(4) 0.028(4) 0.053(5) -0.024(4) -0.017(4) 0.006(3)
C47 0.034(4) 0.023(4) 0.056(5) -0.015(3) -0.030(4) 0.009(3)
C48 0.042(5) 0.022(4) 0.048(5) -0.005(3) -0.024(4) -0.004(3)
C49 0.033(4) 0.031(4) 0.025(3) -0.012(3) -0.014(3) 0.001(3)
C50 0.032(4) 0.028(4) 0.041(4) -0.014(3) -0.023(3) 0.021(3)
C51 0.029(4) 0.035(4) 0.046(4) -0.017(3) -0.029(4) 0.019(3)
C52 0.028(4) 0.041(5) 0.068(6) -0.027(4) -0.023(4) 0.005(4)
C53 0.024(4) 0.031(4) 0.052(5) -0.019(4) -0.011(4) -0.002(3)
C54 0.032(4) 0.018(3) 0.026(3) -0.004(3) -0.009(3) -0.003(3)
C55 0.028(4) 0.033(4) 0.027(3) -0.012(3) -0.001(3) -0.003(3)
C56 0.035(4) 0.030(4) 0.036(4) -0.016(3) -0.005(3) 0.003(3)
C57 0.027(4) 0.033(4) 0.041(4) -0.016(3) -0.012(3) 0.012(3)
C58 0.021(4) 0.024(3) 0.029(4) -0.001(3) 0.000(3) -0.004(3)
C59 0.034(5) 0.017(4) 0.116(9) -0.003(5) 0.036(6) 0.001(4)
C60 0.048(5) 0.032(4) 0.048(5) -0.015(4) -0.016(4) -0.006(4)
C61 0.040(5) 0.040(5) 0.067(6) -0.036(5) -0.002(4) 0.004(4)
C62 0.073(7) 0.029(4) 0.045(5) 0.005(4) -0.023(5) -0.008(4)

loop_
_atom_type_symbol
_atom_type_description
_atom_type_scat_dispersion_real
_atom_type_scat_dispersion_imag
_atom_type_scat_source
C C 0.0033 0.0016 'International Tables Vol C Tables 4.2.6.8 and 6.1.1.4'
H H 0.0000 0.0000 'International Tables Vol C Tables 4.2.6.8 and 6.1.1.4'
Ir Ir -1.4442 7.9887 'International Tables Vol C Tables 4.2.6.8 and 6.1.1.4'
N N 0.0061 0.0033 'International Tables Vol C Tables 4.2.6.8 and 6.1.1.4'
O O 0.0106 0.0060 'International Tables Vol C Tables 4.2.6.8 and 6.1.1.4'

loop_
_geom_angle_atom_site_label_1
_geom_angle_atom_site_label_2
_geom_angle_atom_site_label_3
_geom_angle
C1 Ir1 O2 97.5(2)
C1 Ir1 C24 92.7(3)
O2 Ir1 C24 153.1(3)
C1 Ir1 C23 91.2(3)
O2 Ir1 C23 162.8(3)
C24 Ir1 C23 39.8(3)
C1 Ir1 C20 153.2(3)
O2 Ir1 C20 83.8(2)
C24 Ir1 C20 98.0(3)
C23 Ir1 C20 81.7(3)
C1 Ir1 C19 169.2(3)
O2 Ir1 C19 83.9(2)
C24 Ir1 C19 81.7(3)
C23 Ir1 C19 90.3(3)
C20 Ir1 C19 37.5(3)
C32 Ir2 O5 94.2(2)
C32 Ir2 C54 93.2(3)
O5 Ir2 C54 154.1(2)
C32 Ir2 C55 92.8(3)
O5 Ir2 C55 163.6(3)
C54 Ir2 C55 39.5(3)
C32 Ir2 C50 155.1(3)
O5 Ir2 C50 85.4(3)
C54 Ir2 C50 97.9(3)
C55 Ir2 C50 82.0(3)
C32 Ir2 C51 167.3(3)
O5 Ir2 C51 86.3(3)
C54 Ir2 C51 81.2(3)
C55 Ir2 C51 90.1(3)
C50 Ir2 C51 37.6(3)
C2 O1 C29 110.5(6)
C27 O2 Ir1 129.5(5)
C60 O4 C33 111.0(6)
C58 O5 Ir2 126.1(4)
C1 N1 C3 124.3(6)
C1 N1 C2 118.5(6)
C3 N1 C2 116.7(6)
C1 N2 C11 124.1(6)
C1 N2 C13 117.5(6)
C11 N2 C13 117.6(6)
C32 N3 C34 124.0(6)
C32 N3 C33 117.0(6)
C34 N3 C33 117.5(5)
C32 N4 C42 124.8(6)
C32 N4 C44 117.1(5)
C42 N4 C44 117.4(5)
N1 C1 N2 117.5(6)
N1 C1 Ir1 124.8(5)
N2 C1 Ir1 117.7(5)
O1 C2 N1 108.6(6)
O1 C2 H2A 110.0
N1 C2 H2A 110.0
O1 C2 H2B 110.0
N1 C2 H2B 110.0
H2A C2 H2B 108.4
C4 C3 C12 120.2(7)
C4 C3 N1 123.0(7)
C12 C3 N1 116.7(6)
C3 C4 C5 120.2(7)
C3 C4 H4 119.9
C5 C4 H4 119.9
C6 C5 C4 121.3(7)
C6 C5 H5 119.3
C4 C5 H5 119.3
C5 C6 C7 120.0(7)
C5 C6 H6 120.0
C7 C6 H6 120.0
C8 C7 C12 118.4(7)
C8 C7 C6 123.1(7)
C12 C7 C6 118.4(7)
C9 C8 C7 120.3(7)
C9 C8 H8 119.8
C7 C8 H8 119.8
C8 C9 C10 122.7(7)
C8 C9 H9 118.6
C10 C9 H9 118.6
C11 C10 C9 118.3(7)
C11 C10 H10 120.9
C9 C10 H10 120.9
C10 C11 N2 122.6(7)
C10 C11 C12 120.8(7)
N2 C11 C12 116.6(6)
C3 C12 C11 120.6(7)
C3 C12 C7 119.9(7)
C11 C12 C7 119.5(7)
C18 C13 C14 123.4(7)
C18 C13 N2 117.1(7)
C14 C13 N2 119.5(7)
C13 C14 C15 117.9(7)
C13 C14 H14 121.0
C15 C14 H14 121.0
C16 C15 C14 118.8(7)
C16 C15 C30 121.7(8)
C14 C15 C30 119.4(8)
C17 C16 C15 122.4(8)
C17 C16 H16 118.8
C15 C16 H16 118.8
C16 C17 C18 119.0(8)
C16 C17 C31 121.0(8)
C18 C17 C31 119.9(8)
C13 C18 C17 118.3(8)
C13 C18 H18 120.8
C17 C18 H18 120.8
C20 C19 C26 122.1(7)
C20 C19 Ir1 70.3(4)
C26 C19 Ir1 112.0(5)
C20 C19 H19 114.8
C26 C19 H19 114.8
Ir1 C19 H19 114.8
C19 C20 C21 126.2(7)
C19 C20 Ir1 72.2(4)
C21 C20 Ir1 109.8(5)
C19 C20 H20 113.6
C21 C20 H20 113.6
Ir1 C20 H20 113.6
C20 C21 C22 113.1(6)
C20 C21 H21A 109.0
C22 C21 H21A 109.0
C20 C21 H21B 109.0
C22 C21 H21B 109.0
H21A C21 H21B 107.8
C23 C22 C21 112.4(6)
C23 C22 H22A 109.1
C21 C22 H22A 109.1
C23 C22 H22B 109.1
C21 C22 H22B 109.1
H22A C22 H22B 107.9
C24 C23 C22 123.6(7)
C24 C23 Ir1 69.3(4)
C22 C23 Ir1 113.4(5)
C24 C23 H23 114.2
C22 C23 H23 114.2
Ir1 C23 H23 114.2
C23 C24 C25 125.1(7)
C23 C24 Ir1 70.8(4)
C25 C24 Ir1 110.5(5)
C23 C24 H24 114.1
C25 C24 H24 114.1
Ir1 C24 H24 114.1
C24 C25 C26 113.5(6)
C24 C25 H25A 108.9
C26 C25 H25A 108.9
C24 C25 H25B 108.9
C26 C25 H25B 108.9
H25A C25 H25B 107.7
C19 C26 C25 111.4(6)
C19 C26 H26A 109.3
C25 C26 H26A 109.3
C19 C26 H26B 109.3
C25 C26 H26B 109.3
H26A C26 H26B 108.0
O3 C27 O2 125.2(7)
O3 C27 C28 120.9(7)
O2 C27 C28 113.9(7)
C27 C28 H28A 109.5
C27 C28 H28B 109.5
H28A C28 H28B 109.5
C27 C28 H28C 109.5
H28A C28 H28C 109.5
H28B C28 H28C 109.5
O1 C29 H29A 109.5
O1 C29 H29B 109.5
H29A C29 H29B 109.5
O1 C29 H29C 109.5
H29A C29 H29C 109.5
H29B C29 H29C 109.5
C15 C30 H30A 109.5
C15 C30 H30B 109.5
H30A C30 H30B 109.5
C15 C30 H30C 109.5
H30A C30 H30C 109.5
H30B C30 H30C 109.5
C17 C31 H31A 109.5
C17 C31 H31B 109.5
H31A C31 H31B 109.5
C17 C31 H31C 109.5
H31A C31 H31C 109.5
H31B C31 H31C 109.5
N4 C32 N3 116.8(6)
N4 C32 Ir2 118.0(5)
N3 C32 Ir2 125.1(5)
O4 C33 N3 108.5(5)
O4 C33 H33A 110.0
N3 C33 H33A 110.0
O4 C33 H33B 110.0
N3 C33 H33B 110.0
H33A C33 H33B 108.4
C35 C34 C43 119.4(6)
C35 C34 N3 123.1(6)
C43 C34 N3 117.4(6)
C34 C35 C36 119.8(7)
C34 C35 H35 120.1
C36 C35 H35 120.1
C37 C36 C35 122.3(7)
C37 C36 H36 118.9
C35 C36 H36 118.9
C36 C37 C38 119.5(7)
C36 C37 H37 120.3
C38 C37 H37 120.3
C39 C38 C37 122.9(7)
C39 C38 C43 118.3(7)
C37 C38 C43 118.8(6)
C40 C39 C38 120.8(7)
C40 C39 H39 119.6
C38 C39 H39 119.6
C39 C40 C41 121.4(7)
C39 C40 H40 119.3
C41 C40 H40 119.3
C42 C41 C40 119.7(7)
C42 C41 H41 120.1
C40 C41 H41 120.1
C41 C42 N4 123.4(6)
C41 C42 C43 119.8(6)
N4 C42 C43 116.8(6)
C34 C43 C38 120.1(6)
C34 C43 C42 119.8(6)
C38 C43 C42 120.0(6)
C49 C44 C45 121.1(7)
C49 C44 N4 119.0(6)
C45 C44 N4 119.6(6)
C46 C45 C44 119.3(7)
C46 C45 H45 120.4
C44 C45 H45 120.4
C45 C46 C47 118.5(7)
C45 C46 C61 120.0(8)
C47 C46 C61 121.5(7)
C46 C47 C48 122.5(7)
C46 C47 H47 118.8
C48 C47 H47 118.8
C49 C48 C47 117.8(7)
C49 C48 C62 120.9(8)
C47 C48 C62 121.2(7)
C44 C49 C48 120.5(7)
C44 C49 H49 119.7
C48 C49 H49 119.7
C51 C50 C57 125.0(8)
C51 C50 Ir2 72.7(4)
C57 C50 Ir2 110.3(5)
C51 C50 H50 113.8
C57 C50 H50 113.8
Ir2 C50 H50 113.8
C50 C51 C52 124.5(8)
C50 C51 Ir2 69.7(4)
C52 C51 Ir2 112.2(5)
C50 C51 H51 114.1
C52 C51 H51 114.1
Ir2 C51 H51 114.1
C51 C52 C53 111.6(6)
C51 C52 H52A 109.3
C53 C52 H52A 109.3
C51 C52 H52B 109.3
C53 C52 H52B 109.3
H52A C52 H52B 108.0
C54 C53 C52 113.0(6)
C54 C53 H53A 109.0
C52 C53 H53A 109.0
C54 C53 H53B 109.0
C52 C53 H53B 109.0
H53A C53 H53B 107.8
C55 C54 C53 126.9(7)
C55 C54 Ir2 70.9(4)
C53 C54 Ir2 111.0(5)
C55 C54 H54 113.3
C53 C54 H54 113.3
Ir2 C54 H54 113.3
C54 C55 C56 122.5(7)
C54 C55 Ir2 69.6(4)
C56 C55 Ir2 113.6(5)
C54 C55 H55 114.5
C56 C55 H55 114.5
Ir2 C55 H55 114.5
C55 C56 C57 112.1(6)
C55 C56 H56A 109.2
C57 C56 H56A 109.2
C55 C56 H56B 109.2
C57 C56 H56B 109.2
H56A C56 H56B 107.9
C50 C57 C56 112.7(6)
C50 C57 H57A 109.0
C56 C57 H57A 109.0
C50 C57 H57B 109.0
C56 C57 H57B 109.0
H57A C57 H57B 107.8
O6 C58 O5 126.1(7)
O6 C58 C59 120.1(7)
O5 C58 C59 113.7(7)
C58 C59 H59A 109.5
C58 C59 H59B 109.5
H59A C59 H59B 109.5
C58 C59 H59C 109.5
H59A C59 H59C 109.5
H59B C59 H59C 109.5
O4 C60 H60A 109.5
O4 C60 H60B 109.5
H60A C60 H60B 109.5
O4 C60 H60C 109.5
H60A C60 H60C 109.5
H60B C60 H60C 109.5
C46 C61 H61A 109.5
C46 C61 H61B 109.5
H61A C61 H61B 109.5
C46 C61 H61C 109.5
H61A C61 H61C 109.5
H61B C61 H61C 109.5
C48 C62 H62A 109.5
C48 C62 H62B 109.5
H62A C62 H62B 109.5
C48 C62 H62C 109.5
H62A C62 H62C 109.5
H62B C62 H62C 109.5

loop_
_geom_bond_atom_site_label_1
_geom_bond_atom_site_label_2
_geom_bond_distance
Ir1 C1 2.042(7)
Ir1 O2 2.080(5)
Ir1 C24 2.116(7)
Ir1 C23 2.137(7)
Ir1 C20 2.159(7)
Ir1 C19 2.184(6)
Ir2 C32 2.020(7)
Ir2 O5 2.071(5)
Ir2 C54 2.101(7)
Ir2 C55 2.118(7)
Ir2 C50 2.152(6)
Ir2 C51 2.191(7)
O1 C2 1.420(9)
O1 C29 1.424(8)
O2 C27 1.283(9)
O3 C27 1.241(9)
O4 C60 1.416(9)
O4 C33 1.416(8)
O5 C58 1.299(9)
O6 C58 1.213(9)
N1 C1 1.346(9)
N1 C3 1.422(9)
N1 C2 1.444(9)
N2 C1 1.352(9)
N2 C11 1.419(9)
N2 C13 1.466(9)
N3 C32 1.360(8)
N3 C34 1.416(8)
N3 C33 1.436(9)
N4 C32 1.354(8)
N4 C42 1.409(8)
N4 C44 1.443(8)
C2 H2A 0.9900
C2 H2B 0.9900
C3 C4 1.371(10)
C3 C12 1.408(10)
C4 C5 1.401(10)
C4 H4 0.9500
C5 C6 1.365(11)
C5 H5 0.9500
C6 C7 1.424(11)
C6 H6 0.9500
C7 C8 1.417(11)
C7 C12 1.421(10)
C8 C9 1.347(12)
C8 H8 0.9500
C9 C10 1.412(11)
C9 H9 0.9500
C10 C11 1.379(10)
C10 H10 0.9500
C11 C12 1.420(10)
C13 C18 1.382(11)
C13 C14 1.395(11)
C14 C15 1.400(10)
C14 H14 0.9500
C15 C16 1.390(12)
C15 C30 1.507(12)
C16 C17 1.390(13)
C16 H16 0.9500
C17 C18 1.394(11)
C17 C31 1.504(12)
C18 H18 0.9500
C19 C20 1.396(10)
C19 C26 1.522(10)
C19 H19 1.0000
C20 C21 1.497(10)
C20 H20 1.0000
C21 C22 1.552(10)
C21 H21A 0.9900
C21 H21B 0.9900
C22 C23 1.514(10)
C22 H22A 0.9900
C22 H22B 0.9900
C23 C24 1.449(11)
C23 H23 1.0000
C24 C25 1.507(10)
C24 H24 1.0000
C25 C26 1.534(11)
C25 H25A 0.9900
C25 H25B 0.9900
C26 H26A 0.9900
C26 H26B 0.9900
C27 C28 1.504(10)
C28 H28A 0.9800
C28 H28B 0.9800
C28 H28C 0.9800
C29 H29A 0.9800
C29 H29B 0.9800
C29 H29C 0.9800
C30 H30A 0.9800
C30 H30B 0.9800
C30 H30C 0.9800
C31 H31A 0.9800
C31 H31B 0.9800
C31 H31C 0.9800
C33 H33A 0.9900
C33 H33B 0.9900
C34 C35 1.369(9)
C34 C43 1.414(9)
C35 C36 1.399(10)
C35 H35 0.9500
C36 C37 1.358(11)
C36 H36 0.9500
C37 C38 1.409(10)
C37 H37 0.9500
C38 C39 1.398(10)
C38 C43 1.417(9)
C39 C40 1.373(11)
C39 H39 0.9500
C40 C41 1.396(10)
C40 H40 0.9500
C41 C42 1.372(10)
C41 H41 0.9500
C42 C43 1.426(9)
C44 C49 1.374(10)
C44 C45 1.401(10)
C45 C46 1.389(10)
C45 H45 0.9500
C46 C47 1.390(11)
C46 C61 1.500(11)
C47 C48 1.399(12)
C47 H47 0.9500
C48 C49 1.387(10)
C48 C62 1.513(11)
C49 H49 0.9500
C50 C51 1.399(10)
C50 C57 1.499(10)
C50 H50 1.0000
C51 C52 1.507(11)
C51 H51 1.0000
C52 C53 1.536(11)
C52 H52A 0.9900
C52 H52B 0.9900
C53 C54 1.505(10)
C53 H53A 0.9900
C53 H53B 0.9900
C54 C55 1.426(10)
C54 H54 1.0000
C55 C56 1.526(10)
C55 H55 1.0000
C56 C57 1.553(11)
C56 H56A 0.9900
C56 H56B 0.9900
C57 H57A 0.9900
C57 H57B 0.9900
C58 C59 1.440(12)
C59 H59A 0.9800
C59 H59B 0.9800
C59 H59C 0.9800
C60 H60A 0.9800
C60 H60B 0.9800
C60 H60C 0.9800
C61 H61A 0.9800
C61 H61B 0.9800
C61 H61C 0.9800
C62 H62A 0.9800
C62 H62B 0.9800
C62 H62C 0.9800

loop_
_geom_torsion_atom_site_label_1
_geom_torsion_atom_site_label_2
_geom_torsion_atom_site_label_3
_geom_torsion_atom_site_label_4
_geom_torsion
C1 Ir1 O2 C27 -12.6(6)
C24 Ir1 O2 C27 98.7(8)
C23 Ir1 O2 C27 -132.6(9)
C20 Ir1 O2 C27 -165.7(6)
C19 Ir1 O2 C27 156.6(6)
C32 Ir2 O5 C58 18.8(6)
C54 Ir2 O5 C58 -87.5(8)
C55 Ir2 O5 C58 134.1(9)
C50 Ir2 O5 C58 173.9(6)
C51 Ir2 O5 C58 -148.4(6)
C3 N1 C1 N2 4.2(10)
C2 N1 C1 N2 175.2(6)
C3 N1 C1 Ir1 -176.6(5)
C2 N1 C1 Ir1 -5.6(9)
C11 N2 C1 N1 -5.5(10)
C13 N2 C1 N1 -175.2(6)
C11 N2 C1 Ir1 175.3(5)
C13 N2 C1 Ir1 5.6(8)
O2 Ir1 C1 N1 90.2(6)
C24 Ir1 C1 N1 -64.8(6)
C23 Ir1 C1 N1 -104.6(6)
C20 Ir1 C1 N1 -178.6(5)
C19 Ir1 C1 N1 -6.9(19)
O2 Ir1 C1 N2 -90.6(5)
C24 Ir1 C1 N2 114.4(6)
C23 Ir1 C1 N2 74.6(6)
C20 Ir1 C1 N2 0.6(10)
C19 Ir1 C1 N2 172.4(13)
C29 O1 C2 N1 -179.3(6)
C1 N1 C2 O1 111.1(7)
C3 N1 C2 O1 -77.2(8)
C1 N1 C3 C4 176.1(7)
C2 N1 C3 C4 5.0(10)
C1 N1 C3 C12 -1.5(10)
C2 N1 C3 C12 -172.7(6)
C12 C3 C4 C5 1.4(11)
N1 C3 C4 C5 -176.1(7)
C3 C4 C5 C6 -1.8(11)
C4 C5 C6 C7 0.9(11)
C5 C6 C7 C8 176.7(7)
C5 C6 C7 C12 0.3(11)
C12 C7 C8 C9 -0.9(11)
C6 C7 C8 C9 -177.3(7)
C7 C8 C9 C10 0.4(13)
C8 C9 C10 C11 0.6(12)
C9 C10 C11 N2 178.1(7)
C9 C10 C11 C12 -1.1(11)
C1 N2 C11 C10 -175.3(7)
C13 N2 C11 C10 -5.6(11)
C1 N2 C11 C12 4.0(10)
C13 N2 C11 C12 173.6(6)
C4 C3 C12 C11 -177.8(7)
N1 C3 C12 C11 -0.1(10)
C4 C3 C12 C7 -0.2(11)
N1 C3 C12 C7 177.5(6)
C10 C11 C12 C3 178.2(7)
N2 C11 C12 C3 -1.0(10)
C10 C11 C12 C7 0.6(11)
N2 C11 C12 C7 -178.7(6)
C8 C7 C12 C3 -177.3(7)
C6 C7 C12 C3 -0.7(10)
C8 C7 C12 C11 0.4(10)
C6 C7 C12 C11 177.0(7)
C1 N2 C13 C18 77.0(8)
C11 N2 C13 C18 -93.4(8)
C1 N2 C13 C14 -104.1(8)
C11 N2 C13 C14 85.5(8)
C18 C13 C14 C15 -3.8(11)
N2 C13 C14 C15 177.4(6)
C13 C14 C15 C16 2.6(11)
C13 C14 C15 C30 -177.0(7)
C14 C15 C16 C17 -0.2(13)
C30 C15 C16 C17 179.4(8)
C15 C16 C17 C18 -1.1(13)
C15 C16 C17 C31 -178.3(8)
C14 C13 C18 C17 2.5(11)
N2 C13 C18 C17 -178.7(7)
C16 C17 C18 C13 0.0(12)
C31 C17 C18 C13 177.2(8)
C1 Ir1 C19 C20 -173.9(13)
O2 Ir1 C19 C20 87.8(4)
C24 Ir1 C19 C20 -115.0(5)
C23 Ir1 C19 C20 -76.0(5)
C1 Ir1 C19 C26 -56.2(17)
O2 Ir1 C19 C26 -154.5(6)
C24 Ir1 C19 C26 2.6(6)
C23 Ir1 C19 C26 41.7(6)
C20 Ir1 C19 C26 117.7(8)
C26 C19 C20 C21 -2.2(11)
Ir1 C19 C20 C21 102.0(7)
C26 C19 C20 Ir1 -104.2(6)
C1 Ir1 C20 C19 177.5(6)
O2 Ir1 C20 C19 -88.1(5)
C24 Ir1 C20 C19 64.9(5)
C23 Ir1 C20 C19 101.3(5)
C1 Ir1 C20 C21 54.5(9)
O2 Ir1 C20 C21 149.0(5)
C24 Ir1 C20 C21 -58.0(6)
C23 Ir1 C20 C21 -21.6(5)
C19 Ir1 C20 C21 -122.9(7)
C19 C20 C21 C22 -48.0(10)
Ir1 C20 C21 C22 34.1(8)
C20 C21 C22 C23 -30.3(10)
C21 C22 C23 C24 91.3(9)
C21 C22 C23 Ir1 11.3(8)
C1 Ir1 C23 C24 92.7(5)
O2 Ir1 C23 C24 -146.5(7)
C20 Ir1 C23 C24 -113.2(5)
C19 Ir1 C23 C24 -76.6(5)
C1 Ir1 C23 C22 -148.6(6)
O2 Ir1 C23 C22 -27.8(12)
C24 Ir1 C23 C22 118.7(8)
C20 Ir1 C23 C22 5.5(6)
C19 Ir1 C23 C22 42.1(6)
C22 C23 C24 C25 -3.0(11)
Ir1 C23 C24 C25 102.0(7)
C22 C23 C24 Ir1 -105.0(7)
C1 Ir1 C24 C23 -88.7(5)
O2 Ir1 C24 C23 158.9(5)
C20 Ir1 C24 C23 66.7(5)
C19 Ir1 C24 C23 100.5(5)
C1 Ir1 C24 C25 150.0(6)
O2 Ir1 C24 C25 37.6(9)
C23 Ir1 C24 C25 -121.3(7)
C20 Ir1 C24 C25 -54.6(6)
C19 Ir1 C24 C25 -20.8(6)
C23 C24 C25 C26 -44.1(10)
Ir1 C24 C25 C26 36.3(8)
C20 C19 C26 C25 95.6(8)
Ir1 C19 C26 C25 15.8(8)
C24 C25 C26 C19 -34.3(10)
Ir1 O2 C27 O3 -0.7(11)
Ir1 O2 C27 C28 179.5(5)
C42 N4 C32 N3 6.5(9)
C44 N4 C32 N3 177.0(6)
C42 N4 C32 Ir2 -174.3(5)
C44 N4 C32 Ir2 -3.8(8)
C34 N3 C32 N4 -3.7(9)
C33 N3 C32 N4 -169.3(6)
C34 N3 C32 Ir2 177.1(5)
C33 N3 C32 Ir2 11.6(8)
O5 Ir2 C32 N4 86.2(5)
C54 Ir2 C32 N4 -118.6(5)
C55 Ir2 C32 N4 -79.1(5)
C50 Ir2 C32 N4 -2.0(10)
C51 Ir2 C32 N4 178.1(11)
O5 Ir2 C32 N3 -94.7(6)
C54 Ir2 C32 N3 60.5(6)
C55 Ir2 C32 N3 100.1(6)
C50 Ir2 C32 N3 177.1(6)
C51 Ir2 C32 N3 -2.8(16)
C60 O4 C33 N3 -173.5(6)
C32 N3 C33 O4 -115.8(6)
C34 N3 C33 O4 77.6(7)
C32 N3 C34 C35 -178.6(6)
C33 N3 C34 C35 -13.1(10)
C32 N3 C34 C43 -0.3(9)
C33 N3 C34 C43 165.2(6)
C43 C34 C35 C36 -2.9(10)
N3 C34 C35 C36 175.4(6)
C34 C35 C36 C37 2.3(11)
C35 C36 C37 C38 -0.2(12)
C36 C37 C38 C39 -179.9(7)
C36 C37 C38 C43 -1.2(10)
C37 C38 C39 C40 178.1(7)
C43 C38 C39 C40 -0.7(10)
C38 C39 C40 C41 0.3(11)
C39 C40 C41 C42 0.2(11)
C40 C41 C42 N4 -179.6(6)
C40 C41 C42 C43 -0.3(10)
C32 N4 C42 C41 174.4(7)
C44 N4 C42 C41 3.9(10)
C32 N4 C42 C43 -4.9(9)
C44 N4 C42 C43 -175.4(6)
C35 C34 C43 C38 1.5(10)
N3 C34 C43 C38 -176.8(6)
C35 C34 C43 C42 -179.7(6)
N3 C34 C43 C42 2.0(9)
C39 C38 C43 C34 179.4(6)
C37 C38 C43 C34 0.6(10)
C39 C38 C43 C42 0.6(10)
C37 C38 C43 C42 -178.2(6)
C41 C42 C43 C34 -178.9(6)
N4 C42 C43 C34 0.4(9)
C41 C42 C43 C38 -0.1(10)
N4 C42 C43 C38 179.2(6)
C32 N4 C44 C49 -83.3(8)
C42 N4 C44 C49 87.9(8)
C32 N4 C44 C45 102.6(7)
C42 N4 C44 C45 -86.2(8)
C49 C44 C45 C46 5.8(11)
N4 C44 C45 C46 179.8(6)
C44 C45 C46 C47 -2.8(11)
C44 C45 C46 C61 177.6(7)
C45 C46 C47 C48 -0.4(12)
C61 C46 C47 C48 179.2(7)
C46 C47 C48 C49 0.8(11)
C46 C47 C48 C62 -177.8(8)
C45 C44 C49 C48 -5.4(11)
N4 C44 C49 C48 -179.5(6)
C47 C48 C49 C44 2.1(11)
C62 C48 C49 C44 -179.3(7)
C32 Ir2 C50 C51 -180.0(6)
O5 Ir2 C50 C51 89.9(5)
C54 Ir2 C50 C51 -64.3(5)
C55 Ir2 C50 C51 -100.6(5)
C32 Ir2 C50 C57 -58.3(10)
O5 Ir2 C50 C57 -148.4(6)
C54 Ir2 C50 C57 57.4(6)
C55 Ir2 C50 C57 21.1(6)
C51 Ir2 C50 C57 121.7(8)
C57 C50 C51 C52 0.6(11)
Ir2 C50 C51 C52 103.6(7)
C57 C50 C51 Ir2 -103.0(7)
C32 Ir2 C51 C50 179.9(11)
O5 Ir2 C51 C50 -87.3(5)
C54 Ir2 C51 C50 115.4(5)
C55 Ir2 C51 C50 76.7(5)
C32 Ir2 C51 C52 59.9(15)
O5 Ir2 C51 C52 152.6(6)
C54 Ir2 C51 C52 -4.7(6)
C55 Ir2 C51 C52 -43.3(6)
C50 Ir2 C51 C52 -120.1(8)
C50 C51 C52 C53 -93.5(9)
Ir2 C51 C52 C53 -13.5(8)
C51 C52 C53 C54 32.9(10)
C52 C53 C54 C55 44.6(11)
C52 C53 C54 Ir2 -36.8(8)
C32 Ir2 C54 C55 90.5(5)
O5 Ir2 C54 C55 -162.9(5)
C50 Ir2 C54 C55 -67.2(5)
C51 Ir2 C54 C55 -101.0(5)
C32 Ir2 C54 C53 -146.3(5)
O5 Ir2 C54 C53 -39.7(9)
C55 Ir2 C54 C53 123.2(7)
C50 Ir2 C54 C53 56.0(5)
C51 Ir2 C54 C53 22.3(5)
C53 C54 C55 C56 3.2(11)
Ir2 C54 C55 C56 105.6(7)
C53 C54 C55 Ir2 -102.4(7)
C32 Ir2 C55 C54 -91.7(4)
O5 Ir2 C55 C54 152.9(8)
C50 Ir2 C55 C54 112.8(5)
C51 Ir2 C55 C54 76.0(5)
C32 Ir2 C55 C56 150.8(5)
O5 Ir2 C55 C56 35.3(12)
C54 Ir2 C55 C56 -117.6(7)
C50 Ir2 C55 C56 -4.8(5)
C51 Ir2 C55 C56 -41.6(6)
C54 C55 C56 C57 -91.9(8)
Ir2 C55 C56 C57 -11.9(8)
C51 C50 C57 C56 49.1(10)
Ir2 C50 C57 C56 -33.6(8)
C55 C56 C57 C50 30.1(9)
Ir2 O5 C58 O6 6.2(12)
Ir2 O5 C58 C59 -173.9(7)
